data_7242978
loop_
_publ_author_name
'Vaganova, Tamara A.'
'Gatilov, Yurij V.'
'Malykhin, Sergey E.'
'Pishchur, Denis P.'
'Sukhov, Maxim'
'Zakharov, Boris A.'
'Boldyreva, Elena V.'
'Malykhin, Evgenij V.'

_publ_section_title
;
 Co-crystals of polyhalogenated diaminobenzonitriles with 18-crown-6:
 effect of fluorine on the stoichiometry and supramolecular structure
;
_journal_issue 27
_journal_name_full CrystEngComm
_journal_page_first 4767
_journal_page_last 4781
_journal_paper_doi 10.1039/D1CE00530H
_journal_volume 23
_journal_year 2021
_chemical_formula_moiety '1(C12 H24 O6), 2(C7 H4 F3 N3)'
_chemical_formula_sum 'C26 H32 F6 N6 O6'
_chemical_formula_weight 638.57
_chemical_melting_point 400
_chemical_name_common
;
2,4-diamino-3,5,6-trifluorobenzonitrile--18-crown-6 ether (2:1)
;
_chemical_name_systematic
;
2,4-diamino-3,5,6-trifluorobenzonitrile--18-crown-6 ether (2:1)
;
_space_group_crystal_system monoclinic
_space_group_IT_number 14
_space_group_name_Hall '-P 2ybc'
_space_group_name_H-M_alt 'P 1 21/c 1'
_audit_creation_method SHELXL-2018/3
_audit_update_record
;
2021-04-02 deposited with the CCDC.	2021-06-04 downloaded from the CCDC.
;
_cell_angle_alpha 90
_cell_angle_beta 109.33(6)
_cell_angle_gamma 90
_cell_formula_units_Z 2
_cell_length_a 9.295(5)
_cell_length_b 14.527(5)
_cell_length_c 11.722(5)
_cell_measurement_reflns_used 469
_cell_measurement_temperature 293(2)
_cell_measurement_theta_max 42.9810
_cell_measurement_theta_min 5.0280
_cell_volume 1493.6(13)
_computing_cell_refinement 'CrysAlisPro 1.171.38.43d (Rigaku Oxford Diffraction, 2015)'
_computing_data_collection 'CrysAlisPro 1.171.38.43d (Rigaku Oxford Diffraction, 2015)'
_computing_data_reduction 'CrysAlisPro 1.171.38.43d (Rigaku Oxford Diffraction, 2015)'
_computing_structure_refinement 'SHELXL-2018/3 (Sheldrick, 2018)'
_computing_structure_solution 'SHELXT 2018/2 (Sheldrick, 2018)'
_diffrn_ambient_temperature 293(2)
_diffrn_measured_fraction_theta_full 0.941
_diffrn_measured_fraction_theta_max 0.940
_diffrn_measurement_device_type 'Oxford Diffraction Gemini R Ultra'
_diffrn_measurement_method \w-scan
_diffrn_radiation_type CuK\a
_diffrn_radiation_wavelength 1.54184
_diffrn_reflns_av_R_equivalents 0.0528
_diffrn_reflns_av_unetI/netI 0.0448
_diffrn_reflns_Laue_measured_fraction_full 0.941
_diffrn_reflns_Laue_measured_fraction_max 0.940
_diffrn_reflns_limit_h_max 11
_diffrn_reflns_limit_h_min -7
_diffrn_reflns_limit_k_max 12
_diffrn_reflns_limit_k_min -17
_diffrn_reflns_limit_l_max 12
_diffrn_reflns_limit_l_min -14
_diffrn_reflns_number 7158
_diffrn_reflns_point_group_measured_fraction_full 0.941
_diffrn_reflns_point_group_measured_fraction_max 0.940
_diffrn_reflns_theta_full 67.684
_diffrn_reflns_theta_max 67.789
_diffrn_reflns_theta_min 5.026
_diffrn_source 'fine-focus sealed X-ray tube'
_exptl_absorpt_coefficient_mu 1.099
_exptl_absorpt_correction_T_max 1.00000
_exptl_absorpt_correction_T_min 0.63430
_exptl_absorpt_correction_type multi-scan
_exptl_absorpt_process_details
;
CrysAlisPro 1.171.38.43d (Rigaku Oxford Diffraction, 2015)
Empirical absorption correction using spherical harmonics,
 implemented in SCALE3 ABSPACK scaling algorithm.
;
_exptl_crystal_colour white
_exptl_crystal_density_diffrn 1.420
_exptl_crystal_description block
_exptl_crystal_F_000 664
_exptl_crystal_size_max 0.40
_exptl_crystal_size_mid 0.05
_exptl_crystal_size_min 0.03
_refine_diff_density_max 1.773
_refine_diff_density_min -0.916
_refine_diff_density_rms 0.416
_refine_ls_extinction_method none
_refine_ls_goodness_of_fit_ref 2.392
_refine_ls_hydrogen_treatment undef
_refine_ls_matrix_type full
_refine_ls_number_parameters 77
_refine_ls_number_reflns 2541
_refine_ls_number_restraints 10
_refine_ls_restrained_S_all 2.388
_refine_ls_R_factor_all 0.4752
_refine_ls_R_factor_gt 0.4081
_refine_ls_shift/su_max 0.000
_refine_ls_shift/su_mean 0.000
_refine_ls_structure_factor_coef Fsqd
_refine_ls_weighting_details 'w=1/[\s^2^(Fo^2^)+(0.2000P)^2^] where P=(Fo^2^+2Fc^2^)/3'
_refine_ls_weighting_scheme calc
_refine_ls_wR_factor_gt 0.7372
_refine_ls_wR_factor_ref 0.7727
_reflns_Friedel_coverage 0.000
_reflns_number_gt 923
_reflns_number_total 2541
_reflns_threshold_expression 'I > 2\s(I)'
_cod_data_source_file d1ce00530h2.cif
_cod_data_source_block I_CCDC1
_cod_depositor_comments 'Adding full bibliography for 7242975--7242982.cif.'
_cod_original_sg_symbol_H-M 'P 21/c'
_cod_database_code 7242978
_shelx_shelxl_version_number 2018/3
_shelx_space_group_comment
;
The symmetry employed for this shelxl refinement is uniquely defined
by the following loop, which should always be used as a source of
symmetry information in preference to the above space-group names.
They are only intended as comments.
;

loop_
_space_group_symop_operation_xyz
'x, y, z'
'-x, y+1/2, -z+1/2'
'-x, -y, -z'
'x, -y-1/2, z-1/2'

loop_
_atom_site_label
_atom_site_type_symbol
_atom_site_fract_x
_atom_site_fract_y
_atom_site_fract_z
_atom_site_U_iso_or_equiv
_atom_site_adp_type
_atom_site_occupancy
_atom_site_site_symmetry_order
_atom_site_calc_flag
_atom_site_refinement_flags_posn
_atom_site_refinement_flags_adp
_atom_site_refinement_flags_occupancy
_atom_site_disorder_assembly
_atom_site_disorder_group
C1 C 0.1083(12) 0.6002(7) 0.5066(9) 0.119(6) Uiso 1 1 d G . . . .
C2 C 0.0677(10) 0.6284(6) 0.6051(12) 0.111(6) Uiso 1 1 d G . . . .
C3 C 0.1439(13) 0.5930(7) 0.7194(10) 0.113(6) Uiso 1 1 d G . . . .
C4 C 0.2606(12) 0.5294(7) 0.7351(9) 0.138(8) Uiso 1 1 d G . . . .
C5 C 0.3012(10) 0.5012(6) 0.6366(13) 0.103(6) Uiso 1 1 d G . . . .
C6 C 0.2250(13) 0.5366(7) 0.5223(10) 0.123(7) Uiso 1 1 d G . . . .
C7 C 0.028(2) 0.6386(13) 0.397(2) 0.135(7) Uiso 1 1 d . . . . .
F1 F 0.1052(15) 0.6199(8) 0.8119(12) 0.155(5) Uiso 1 1 d . . . . .
F2 F 0.4103(18) 0.4414(11) 0.6496(17) 0.196(7) Uiso 1 1 d . . . . .
F3 F 0.2617(16) 0.5105(8) 0.4254(15) 0.154(5) Uiso 1 1 d . . . . .
N1 N -0.043(3) 0.6712(14) 0.294(3) 0.196(10) Uiso 1 1 d . . . . .
N2 N -0.044(2) 0.6892(11) 0.5949(19) 0.150(7) Uiso 1 1 d . . . . .
N3 N 0.3389(12) 0.4934(6) 0.8471(10) 0.062(3) Uiso 1 1 d . . . . .
O1 O 0.741(3) 0.4817(16) 0.915(2) 0.191(9) Uiso 1 1 d . . . . .
O2 O 0.568(3) 0.3302(15) 0.917(2) 0.177(8) Uiso 1 1 d . . . . .
O3 O 0.407(3) 0.3243(16) 1.078(2) 0.193(9) Uiso 1 1 d . . . . .
C8 C 0.742(4) 0.405(3) 0.860(3) 0.182(12) Uiso 1 1 d . . . . .
C9 C 0.701(4) 0.323(2) 0.919(3) 0.173(11) Uiso 1 1 d . . . . .
C10 C 0.553(4) 0.273(2) 0.987(3) 0.174(11) Uiso 1 1 d . . . . .
C11 C 0.434(3) 0.265(2) 1.011(3) 0.150(9) Uiso 1 1 d . . . . .
C12 C 0.291(3) 0.3504(19) 1.064(2) 0.138(8) Uiso 1 1 d . . . . .
C13 C 0.243(3) 0.419(2) 1.140(3) 0.158(9) Uiso 1 1 d . . . . .

loop_
_atom_type_symbol
_atom_type_description
_atom_type_scat_dispersion_real
_atom_type_scat_dispersion_imag
_atom_type_scat_source
C C 0.0181 0.0091 'International Tables Vol C Tables 4.2.6.8 and 6.1.1.4'
H H 0.0000 0.0000 'International Tables Vol C Tables 4.2.6.8 and 6.1.1.4'
N N 0.0311 0.0180 'International Tables Vol C Tables 4.2.6.8 and 6.1.1.4'
O O 0.0492 0.0322 'International Tables Vol C Tables 4.2.6.8 and 6.1.1.4'
F F 0.0727 0.0534 'International Tables Vol C Tables 4.2.6.8 and 6.1.1.4'

loop_
_geom_angle_atom_site_label_1
_geom_angle_atom_site_label_2
_geom_angle_atom_site_label_3
_geom_angle
_geom_angle_site_symmetry_1
_geom_angle_site_symmetry_3
_geom_angle_publ_flag
C7 C1 C2 116.2(14) . . ?
C7 C1 C6 123.8(14) . . ?
C2 C1 C6 120.0 . . ?
N2 C2 C3 117.6(13) . . ?
N2 C2 C1 122.4(13) . . ?
C3 C2 C1 120.0 . . ?
F1 C3 C2 119.7(12) . . ?
F1 C3 C4 120.3(12) . . ?
C2 C3 C4 120.0 . . ?
N3 C4 C5 118.5(10) . . ?
N3 C4 C3 121.5(10) . . ?
C5 C4 C3 120.0 . . ?
F2 C5 C4 120.9(13) . . ?
F2 C5 C6 119.1(13) . . ?
C4 C5 C6 120.0 . . ?
F3 C6 C5 121.3(12) . . ?
F3 C6 C1 118.7(12) . . ?
C5 C6 C1 120.0 . . ?
N1 C7 C1 177(3) . . ?
C8 O1 C13 124(3) . 3_667 ?
C10 O2 C9 105(3) . . ?
C12 O3 C11 122(3) . . ?
O1 C8 C9 114(3) . . ?
O2 C9 C8 109(3) . . ?
O2 C9 C10 36.8(17) . . ?
C8 C9 C10 144(3) . . ?
O2 C10 C11 122(3) . . ?
O2 C10 C9 37.8(18) . . ?
C11 C10 C9 160(3) . . ?
C10 C11 O3 118(3) . . ?
O3 C12 C13 127(3) . . ?
C12 C13 O1 106(2) . 3_667 ?

loop_
_geom_bond_atom_site_label_1
_geom_bond_atom_site_label_2
_geom_bond_distance
_geom_bond_site_symmetry_2
_geom_bond_publ_flag
C1 C7 1.37(3) . ?
C1 C2 1.3900 . ?
C1 C6 1.3900 . ?
C2 N2 1.34(2) . ?
C2 C3 1.3900 . ?
C3 F1 1.310(14) . ?
C3 C4 1.3900 . ?
C4 N3 1.376(14) . ?
C4 C5 1.3900 . ?
C5 F2 1.31(2) . ?
C5 C6 1.3900 . ?
C6 F3 1.344(17) . ?
C7 N1 1.26(3) . ?
O1 C8 1.29(4) . ?
O1 C13 1.61(4) 3_667 ?
O2 C10 1.21(3) . ?
O2 C9 1.23(3) . ?
O3 C12 1.10(3) . ?
O3 C11 1.25(3) . ?
C8 C9 1.50(4) . ?
C9 C10 1.94(5) . ?
C10 C11 1.24(4) . ?
C12 C13 1.50(4) . ?

loop_
_geom_torsion_atom_site_label_1
_geom_torsion_atom_site_label_2
_geom_torsion_atom_site_label_3
_geom_torsion_atom_site_label_4
_geom_torsion
_geom_torsion_site_symmetry_1
_geom_torsion_site_symmetry_2
_geom_torsion_site_symmetry_3
_geom_torsion_site_symmetry_4
_geom_torsion_publ_flag
C7 C1 C2 N2 0.3(4) . . . . ?
C6 C1 C2 N2 -179.9(3) . . . . ?
C7 C1 C2 C3 -179.8(3) . . . . ?
C6 C1 C2 C3 0.0 . . . . ?
N2 C2 C3 F1 -0.2(4) . . . . ?
C1 C2 C3 F1 180.0(3) . . . . ?
N2 C2 C3 C4 179.9(3) . . . . ?
C1 C2 C3 C4 0.0 . . . . ?
F1 C3 C4 N3 -0.3(4) . . . . ?
C2 C3 C4 N3 179.7(3) . . . . ?
F1 C3 C4 C5 -180.0(3) . . . . ?
C2 C3 C4 C5 0.0 . . . . ?
N3 C4 C5 F2 0.5(4) . . . . ?
C3 C4 C5 F2 -179.9(3) . . . . ?
N3 C4 C5 C6 -179.7(3) . . . . ?
C3 C4 C5 C6 0.0 . . . . ?
F2 C5 C6 F3 -0.1(4) . . . . ?
C4 C5 C6 F3 -180.0(3) . . . . ?
F2 C5 C6 C1 179.9(3) . . . . ?
C4 C5 C6 C1 0.0 . . . . ?
C7 C1 C6 F3 -0.2(4) . . . . ?
C2 C1 C6 F3 180.0(3) . . . . ?
C7 C1 C6 C5 179.8(3) . . . . ?
C2 C1 C6 C5 0.0 . . . . ?
C13 O1 C8 C9 -171(2) 3_667 . . . ?
C10 O2 C9 C8 -166(3) . . . . ?
O1 C8 C9 O2 65(4) . . . . ?
O1 C8 C9 C10 50(6) . . . . ?
C9 O2 C10 C11 176(3) . . . . ?
O2 C10 C11 O3 -75(5) . . . . ?
C9 C10 C11 O3 -68(10) . . . . ?
C12 O3 C11 C10 142(4) . . . . ?
C11 O3 C12 C13 178(2) . . . . ?
O3 C12 C13 O1 89(4) . . . 3_667 ?
